data_7133010
loop_
_publ_author_name
'Han, Ying'
'Guo, Wei-Chen'
'Du, Xu-Sheng'
'Chen, Chuan-Feng'

_publ_section_title
;
 Synthesis and properties of an <i>O</i>-doped aromatic belt.
;
_journal_issue 44
_journal_name_full 'Chemical communications (Cambridge, England)'
_journal_page_first 5719
_journal_page_last 5722
_journal_paper_doi 10.1039/d4cc01667j
_journal_volume 60
_journal_year 2024
_chemical_formula_moiety 'C39 H18 O3'
_chemical_formula_sum 'C39 H18 O3'
_chemical_formula_weight 534.53
_space_group_crystal_system monoclinic
_space_group_IT_number 14
_space_group_name_Hall '-P 2yn'
_space_group_name_H-M_alt 'P 1 21/n 1'
_atom_sites_solution_hydrogens geom
_audit_creation_date 2023-06-29
_audit_creation_method
;
Olex2 1.2
(compiled 2018.05.29 svn.r3508 for OlexSys, GUI svn.r5506)
;
_audit_update_record
;
2023-07-05 deposited with the CCDC.	2024-05-06 downloaded from the CCDC.
;
_cell_angle_alpha 90
_cell_angle_beta 97.391(3)
_cell_angle_gamma 90
_cell_formula_units_Z 4
_cell_length_a 11.4275(4)
_cell_length_b 15.9886(6)
_cell_length_c 16.0325(4)
_cell_measurement_reflns_used 7094
_cell_measurement_temperature 169.99(10)
_cell_measurement_theta_max 73.0270
_cell_measurement_theta_min 3.8870
_cell_volume 2904.96(17)
_computing_cell_refinement 'CrysAlisPro 1.171.41.121a (Rigaku OD, 2021)'
_computing_data_collection 'CrysAlisPro 1.171.41.121a (Rigaku OD, 2021)'
_computing_data_reduction 'CrysAlisPro 1.171.41.121a (Rigaku OD, 2021)'
_computing_molecular_graphics 'Olex2 (Dolomanov et al., 2009)'
_computing_publication_material 'Olex2 (Dolomanov et al., 2009)'
_computing_structure_refinement 'ShelXL (Sheldrick, 2015)'
_computing_structure_solution 'SHELXT 2018/2 (Sheldrick, 2018)'
_diffrn_ambient_environment N~2~
_diffrn_ambient_temperature 169.99(10)
_diffrn_detector 'Hybrid Pixel Array Detector'
_diffrn_detector_area_resol_mean 10.0000
_diffrn_detector_type HyPix
_diffrn_measured_fraction_theta_full 1.000
_diffrn_measured_fraction_theta_max 0.978
_diffrn_measurement_details
;
List of Runs (angles in degrees, time in seconds):

  # Type    Start    End  Width  t~exp~   \w     \q     \k     \f   Frames
#--------------------------------------------------------------------------
  1  \w   -118.00 -53.00   0.50    1.00    --  -47.20-156.00 -16.00  130
  2  \w    -91.00 -13.00   0.50    1.00    --  -47.20 119.00-135.00  156
  3  \w    -96.00 -71.00   0.50    1.00    --  -47.20 156.00  20.00   50
  4  \w     28.00  56.00   0.50    1.00    --   47.20-119.00 139.00   56
  5  \w     59.00 119.00   0.50    1.00    --   47.20 156.00  20.00  120
  6  \w     74.00 110.00   0.50    1.00    --   47.20-156.00 -16.00   72
  7  \w     84.00 111.00   0.50    1.00    --  103.25-156.00 -16.00   54
  8  \w     68.00 111.00   0.50    1.00    --  103.25 156.00  20.00   86
  9  \w    106.00 131.00   0.50    1.00    --  103.25 119.00-135.00   50
 10  \w     32.00 110.00   0.50    1.00    --  103.25-119.00 139.00  156
 11  \w   -127.00-101.00   0.50    1.00    -- -104.50-156.00 -16.00   52
 12  \w   -132.00 -98.00   0.50    1.00    -- -104.50 156.00  20.00   68
 13  \w    -96.00 -32.00   0.50    1.00    -- -104.50 119.00-135.00  128
 14  \w   -118.00 -79.00   0.50    1.00    -- -104.50-119.00 139.00   78
 15  \w   -118.00 -76.00   0.50    1.00    --  -47.20-125.00   0.00   84
 16  \w   -119.00 -25.00   0.50    1.00    --  -47.20 -77.00  60.00  188
 17  \w    -39.00  -1.00   0.50    1.00    --  -47.20  38.00   0.00   76
 18  \w    -21.00  19.00   0.50    1.00    --  -47.20  19.00-150.00   80
 19  \w    -11.00  27.00   0.50    1.00    --   47.20 -19.00 -30.00   76
 20  \w     31.00  66.00   0.50    1.00    --  103.25 -94.00 -60.00   70
 21  \w     32.00  85.00   0.50    1.00    --  103.25 -94.00   0.00  106
 22  \w     32.00  67.00   0.50    1.00    --  103.25 -94.00 -30.00   70
 23  \w     80.00 168.00   0.50    1.00    --  103.25 125.00-120.00  176
 24  \w     81.00 106.00   0.50    1.00    --  103.25 -94.00 -30.00   50
 25  \w     55.00  87.00   0.50    1.00    --  103.25-125.00  90.00   64
 26  \w     33.00  75.00   0.50    1.00    --  103.25 -61.00 120.00   84
 27  \w     91.00 175.00   0.50    1.00    --  103.25  45.00  30.00  168
 28  \w     80.00 105.00   0.50    1.00    --  103.25 -94.00 -60.00   50
 29  \w     57.00 100.00   0.50    1.00    --  103.25 -77.00 120.00   86
 30  \w     42.00  74.00   0.50    1.00    --  103.25 -61.00-180.00   64
 31  \w   -116.00 -91.00   0.50    1.00    -- -104.50 -47.00-169.88   50
 32  \w   -174.00-144.00   0.50    1.00    -- -104.50 -47.00-169.88   60
 33  \w    -59.00 -33.00   0.50    1.00    -- -104.50  61.00  30.00   52
 34  \w    -64.00 -34.00   0.50    1.00    -- -104.50  61.00-180.00   60
 35  \w   -129.00 -38.00   0.50    1.00    -- -104.50 149.00-167.09  182
 36  \w    -66.00 -33.00   0.50    1.00    -- -104.50  61.00 -90.00   66
 37  \w   -132.00-104.00   0.50    1.00    -- -104.50 -71.00 169.64   56
 38  \w   -123.00 -91.00   0.50    1.00    -- -104.50 -53.00  67.22   64
 39  \w   -108.00 -56.00   0.50    1.00    -- -104.50 125.00-180.00  104
 40  \w   -126.00 -33.00   0.50    1.00    -- -104.50 145.00 -96.08  186
 41  \w   -130.00 -34.00   0.50    1.00    -- -104.50 151.00 -13.95  192
 42  \w   -166.00-140.00   0.50    1.00    -- -104.50 -53.00  67.22   52
 43  \w    -65.00 -34.00   0.50    1.00    -- -104.50  61.00-150.00   62
 44  \w   -173.00-112.00   0.50    1.00    -- -104.50 -30.00-180.00  122
 45  \w   -168.00 -93.00   0.50    1.00    -- -104.50 -47.00-146.51  150
;
_diffrn_measurement_device 'four-circle diffractometer'
_diffrn_measurement_device_type 'XtaLAB Synergy R, HyPix'
_diffrn_measurement_method '\w scans'
_diffrn_orient_matrix_type 'CrysAlisPro convention (1999,Acta A55,543-557)'
_diffrn_orient_matrix_UB_11 -0.0011795000
_diffrn_orient_matrix_UB_12 -0.0955230000
_diffrn_orient_matrix_UB_13 -0.0127423000
_diffrn_orient_matrix_UB_21 0.1321301000
_diffrn_orient_matrix_UB_22 -0.0037686000
_diffrn_orient_matrix_UB_23 0.0342106000
_diffrn_orient_matrix_UB_31 -0.0319510000
_diffrn_orient_matrix_UB_32 -0.0122142000
_diffrn_orient_matrix_UB_33 0.0897062000
_diffrn_radiation_monochromator mirror
_diffrn_radiation_probe x-ray
_diffrn_radiation_type CuK\a
_diffrn_radiation_wavelength 1.54184
_diffrn_reflns_av_R_equivalents 0.0715
_diffrn_reflns_av_unetI/netI 0.0430
_diffrn_reflns_Laue_measured_fraction_full 1.000
_diffrn_reflns_Laue_measured_fraction_max 0.978
_diffrn_reflns_limit_h_max 14
_diffrn_reflns_limit_h_min -14
_diffrn_reflns_limit_k_max 19
_diffrn_reflns_limit_k_min -20
_diffrn_reflns_limit_l_max 20
_diffrn_reflns_limit_l_min -15
_diffrn_reflns_number 40878
_diffrn_reflns_point_group_measured_fraction_full 1.000
_diffrn_reflns_point_group_measured_fraction_max 0.978
_diffrn_reflns_theta_full 67.684
_diffrn_reflns_theta_max 76.339
_diffrn_reflns_theta_min 3.921
_diffrn_source 'Rotating-anode X-ray tube'
_diffrn_source_type 'PhotonJet R (Cu) X-ray Source'
_exptl_absorpt_coefficient_mu 0.610
_exptl_absorpt_correction_T_max 1.00000
_exptl_absorpt_correction_T_min 0.62101
_exptl_absorpt_correction_type multi-scan
_exptl_absorpt_process_details
;
CrysAlisPro 1.171.41.121a (Rigaku Oxford Diffraction, 2021)
Empirical absorption correction using spherical harmonics,
implemented in SCALE3 ABSPACK scaling algorithm.
;
_exptl_crystal_colour 'light red'
_exptl_crystal_density_diffrn 1.222
_exptl_crystal_description plate
_exptl_crystal_F_000 1104
_exptl_crystal_size_max 0.18
_exptl_crystal_size_mid 0.02
_exptl_crystal_size_min 0.02
_refine_diff_density_max 4.569
_refine_diff_density_min -0.506
_refine_diff_density_rms 0.266
_refine_ls_extinction_method none
_refine_ls_goodness_of_fit_ref 3.461
_refine_ls_hydrogen_treatment constr
_refine_ls_matrix_type full
_refine_ls_number_parameters 379
_refine_ls_number_reflns 5953
_refine_ls_number_restraints 0
_refine_ls_restrained_S_all 3.461
_refine_ls_R_factor_all 0.2194
_refine_ls_R_factor_gt 0.1966
_refine_ls_shift/su_max 0.000
_refine_ls_shift/su_mean 0.000
_refine_ls_structure_factor_coef Fsqd
_refine_ls_weighting_details 'w=1/[\s^2^(Fo^2^)+(0.1000P)^2^] where P=(Fo^2^+2Fc^2^)/3'
_refine_ls_weighting_scheme calc
_refine_ls_wR_factor_gt 0.4689
_refine_ls_wR_factor_ref 0.4820
_reflns_Friedel_coverage 0.000
_reflns_number_gt 4627
_reflns_number_total 5953
_reflns_threshold_expression 'I > 2\s(I)'
_cod_data_source_file d4cc01667j2.cif
_cod_data_source_block tx11790_auto
_cod_depositor_comments 'Adding full bibliography for 7133009--7133010.cif.'
_cod_database_code 7133010
_shelx_shelxl_version_number 2018/3
_chemical_oxdiff_formula CHOCl
_shelx_space_group_comment
;
The symmetry employed for this shelxl refinement is uniquely defined
by the following loop, which should always be used as a source of
symmetry information in preference to the above space-group names.
They are only intended as comments.
;
_diffrn_oxdiff_digest_frames
;
0135adb2d0b2078e5eef93e628b8640a28042069c90
;
_reflns_odcompleteness_completeness 99.98
_reflns_odcompleteness_iscentric 1
_reflns_odcompleteness_theta 66.97
_olex2_refinement_description
;
1. Fixed Uiso
 At 1.2 times of:
  All C(H) groups, All C(H,H) groups
2.a Secondary CH2 refined with riding coordinates:
 C00Q(H00A,H00C), C00Y(H00D,H00E), C012(H01A,H01B)
2.b Aromatic/amide H refined with riding coordinates:
 C004(H004), C008(H008), C00B(H00B), C00G(H00G), C00M(H00M), C00N(H00N),
 C00O(H00O), C00S(H00S), C00Z(H00Z), C011(H011), C013(H013), C016(H016)
;
_olex2_submission_special_instructions 'No special instructions were received'
_oxdiff_exptl_absorpt_empirical_details
;
Empirical correction (ABSPACK) includes:
- Absorption correction using spherical harmonics
- Frame scaling
;
_oxdiff_exptl_absorpt_empirical_full_max 2.073
_oxdiff_exptl_absorpt_empirical_full_min 0.557

loop_
_space_group_symop_operation_xyz
'x, y, z'
'-x+1/2, y+1/2, -z+1/2'
'-x, -y, -z'
'x-1/2, -y-1/2, z-1/2'

loop_
_atom_site_label
_atom_site_type_symbol
_atom_site_fract_x
_atom_site_fract_y
_atom_site_fract_z
_atom_site_U_iso_or_equiv
_atom_site_adp_type
_atom_site_occupancy
_atom_site_site_symmetry_order
_atom_site_calc_flag
_atom_site_refinement_flags_posn
_atom_site_refinement_flags_adp
_atom_site_refinement_flags_occupancy
_atom_site_disorder_assembly
_atom_site_disorder_group
O001 O 0.4312(4) 0.7174(3) 0.6154(3) 0.0362(12) Uani 1 1 d . . . . .
O002 O 0.7621(4) 0.5516(3) 0.3517(3) 0.0377(12) Uani 1 1 d . . . . .
O003 O 0.2098(5) 0.4318(3) 0.3533(3) 0.0434(13) Uani 1 1 d . . . . .
C004 C 0.6158(6) 0.7522(5) 0.5636(4) 0.0353(16) Uani 1 1 d . . . . .
H004 H 0.661276 0.711712 0.596954 0.042 Uiso 1 1 calc R . . . .
C005 C 0.5024(6) 0.7729(4) 0.5763(4) 0.0347(15) Uani 1 1 d . . . . .
C006 C 0.6591(6) 0.7951(4) 0.4981(4) 0.0335(15) Uani 1 1 d . . . . .
C007 C 0.4343(7) 0.8345(4) 0.5306(4) 0.0341(15) Uani 1 1 d . . . . .
C008 C 0.7707(6) 0.6756(5) 0.4404(4) 0.0357(16) Uani 1 1 d . . . . .
H008 H 0.796042 0.646925 0.491403 0.043 Uiso 1 1 calc R . . . .
C009 C 0.7330(6) 0.7565(5) 0.4394(4) 0.0374(16) Uani 1 1 d . . . . .
C00A C 0.7698(6) 0.6375(5) 0.3620(4) 0.0372(16) Uani 1 1 d . . . . .
C00B C 0.0509(6) 0.6180(5) 0.2866(4) 0.0372(16) Uani 1 1 d . . . . .
H00B H 0.018557 0.644312 0.235655 0.045 Uiso 1 1 calc R . . . .
C00C C 0.5990(6) 0.8627(4) 0.4570(4) 0.0351(15) Uani 1 1 d . . . . .
C00D C 0.7145(6) 0.8056(5) 0.3631(4) 0.0378(16) Uani 1 1 d . . . . .
C00E C 0.0493(6) 0.6573(5) 0.3632(4) 0.0369(16) Uani 1 1 d . . . . .
C00F C 0.0929(6) 0.6186(5) 0.4393(4) 0.0379(16) Uani 1 1 d . . . . .
C00G C 0.4869(6) 0.8851(4) 0.4748(4) 0.0368(16) Uani 1 1 d . . . . .
H00G H 0.447669 0.933080 0.449909 0.044 Uiso 1 1 calc R . . . .
C00H C 0.3113(6) 0.8067(4) 0.5298(4) 0.0343(15) Uani 1 1 d . . . . .
C00I C 0.1016(6) 0.5384(5) 0.2863(4) 0.0382(16) Uani 1 1 d . . . . .
C00J C 0.1338(7) 0.4973(5) 0.3623(5) 0.0404(17) Uani 1 1 d . . . . .
C00K C 0.1779(6) 0.5026(5) 0.2285(4) 0.0367(16) Uani 1 1 d . . . . .
C00L C 0.3183(6) 0.7322(5) 0.5766(4) 0.0358(16) Uani 1 1 d . . . . .
C00M C 0.7198(6) 0.7665(5) 0.2872(4) 0.0400(17) Uani 1 1 d . . . . .
H00M H 0.710558 0.797909 0.236440 0.048 Uiso 1 1 calc R . . . .
C00N C 0.2166(7) 0.5371(5) 0.1564(4) 0.0390(16) Uani 1 1 d . . . . .
H00N H 0.166682 0.572335 0.119656 0.047 Uiso 1 1 calc R . . . .
C00O C 0.2340(7) 0.6703(5) 0.5639(4) 0.0369(16) Uani 1 1 d . . . . .
H00O H 0.237398 0.621902 0.598512 0.044 Uiso 1 1 calc R . . . .
C00P C 0.1435(6) 0.6819(4) 0.4978(4) 0.0348(15) Uani 1 1 d . . . . .
C00Q C 0.0430(6) 0.7497(5) 0.3770(5) 0.0380(16) Uani 1 1 d . . . . .
H00A H -0.037533 0.767341 0.385992 0.046 Uiso 1 1 calc R . . . .
H00C H 0.067693 0.781415 0.329176 0.046 Uiso 1 1 calc R . . . .
C00R C 0.3307(7) 0.5181(5) 0.1404(4) 0.0371(16) Uani 1 1 d . . . . .
C00S C 0.1266(6) 0.5330(5) 0.4408(4) 0.0372(16) Uani 1 1 d . . . . .
H00S H 0.142929 0.502212 0.491636 0.045 Uiso 1 1 calc R . . . .
C00T C 0.1300(6) 0.7609(5) 0.4562(4) 0.0373(16) Uani 1 1 d . . . . .
C00U C 0.6975(7) 0.5405(5) 0.2721(4) 0.0399(17) Uani 1 1 d . . . . .
C00V C 0.7389(6) 0.6801(5) 0.2853(4) 0.0395(17) Uani 1 1 d . . . . .
C00W C 0.6909(7) 0.6176(5) 0.2266(4) 0.0403(17) Uani 1 1 d . . . . .
C00X C 0.2476(7) 0.4436(4) 0.2760(4) 0.0390(17) Uani 1 1 d . . . . .
C00Y C 0.6556(7) 0.8850(5) 0.3796(5) 0.0424(17) Uani 1 1 d . . . . .
H00D H 0.595687 0.900816 0.332016 0.051 Uiso 1 1 calc R . . . .
H00E H 0.713175 0.931149 0.391138 0.051 Uiso 1 1 calc R . . . .
C00Z C 0.2110(6) 0.8225(5) 0.4728(4) 0.0363(16) Uani 1 1 d . . . . .
H00Z H 0.199730 0.875448 0.446178 0.044 Uiso 1 1 calc R . . . .
C010 C 0.4034(6) 0.4636(4) 0.1946(4) 0.0355(16) Uani 1 1 d . . . . .
C011 C 0.3591(7) 0.4215(5) 0.2600(4) 0.0415(17) Uani 1 1 d . . . . .
H011 H 0.403672 0.379658 0.291936 0.050 Uiso 1 1 calc R . . . .
C012 C 0.4057(7) 0.5663(5) 0.0855(4) 0.0427(18) Uani 1 1 d . . . . .
H01A H 0.380215 0.625337 0.078594 0.051 Uiso 1 1 calc R . . . .
H01B H 0.404549 0.540066 0.029481 0.051 Uiso 1 1 calc R . . . .
C013 C 0.6179(7) 0.4749(5) 0.2565(4) 0.0392(16) Uani 1 1 d . . . . .
H013 H 0.625378 0.424310 0.287804 0.047 Uiso 1 1 calc R . . . .
C014 C 0.5274(7) 0.4884(4) 0.1923(4) 0.0392(17) Uani 1 1 d . . . . .
C015 C 0.5266(7) 0.5588(5) 0.1376(4) 0.0422(18) Uani 1 1 d . . . . .
C016 C 0.6081(7) 0.6228(5) 0.1534(4) 0.0406(17) Uani 1 1 d . . . . .
H016 H 0.608415 0.668844 0.116027 0.049 Uiso 1 1 calc R . . . .

loop_
_atom_site_aniso_label
_atom_site_aniso_U_11
_atom_site_aniso_U_22
_atom_site_aniso_U_33
_atom_site_aniso_U_23
_atom_site_aniso_U_13
_atom_site_aniso_U_12
O001 0.039(3) 0.046(3) 0.024(2) 0.003(2) 0.0039(19) 0.004(2)
O002 0.035(3) 0.047(3) 0.030(2) 0.000(2) 0.0020(19) 0.006(2)
O003 0.052(3) 0.040(3) 0.038(3) 0.009(2) 0.004(2) 0.004(2)
C004 0.040(4) 0.041(4) 0.023(3) 0.002(3) -0.007(3) 0.002(3)
C005 0.040(4) 0.039(4) 0.024(3) 0.000(3) -0.002(3) 0.006(3)
C006 0.031(3) 0.037(4) 0.032(3) -0.002(3) -0.001(3) -0.004(3)
C007 0.045(4) 0.029(3) 0.028(3) -0.005(3) 0.002(3) 0.006(3)
C008 0.025(3) 0.048(4) 0.033(3) 0.006(3) -0.001(3) -0.001(3)
C009 0.034(4) 0.046(4) 0.032(3) 0.007(3) 0.000(3) -0.008(3)
C00A 0.031(3) 0.044(4) 0.036(4) 0.004(3) 0.002(3) 0.001(3)
C00B 0.029(3) 0.044(4) 0.037(4) 0.009(3) -0.001(3) -0.003(3)
C00C 0.039(4) 0.034(4) 0.031(3) -0.001(3) -0.002(3) -0.005(3)
C00D 0.032(4) 0.043(4) 0.038(4) 0.011(3) 0.002(3) -0.001(3)
C00E 0.026(3) 0.044(4) 0.040(4) 0.007(3) 0.000(3) -0.002(3)
C00F 0.030(3) 0.049(4) 0.035(4) 0.009(3) 0.007(3) -0.003(3)
C00G 0.039(4) 0.032(4) 0.036(3) -0.003(3) -0.010(3) 0.003(3)
C00H 0.037(4) 0.037(4) 0.029(3) 0.004(3) 0.006(3) 0.009(3)
C00I 0.029(3) 0.046(4) 0.037(4) 0.003(3) -0.002(3) -0.004(3)
C00J 0.041(4) 0.037(4) 0.042(4) 0.005(3) 0.002(3) -0.007(3)
C00K 0.033(4) 0.042(4) 0.032(3) 0.001(3) -0.005(3) -0.003(3)
C00L 0.035(4) 0.047(4) 0.027(3) 0.003(3) 0.008(3) 0.006(3)
C00M 0.035(4) 0.049(4) 0.036(4) 0.013(3) 0.006(3) -0.009(3)
C00N 0.047(4) 0.038(4) 0.029(3) -0.003(3) -0.009(3) 0.000(3)
C00O 0.041(4) 0.045(4) 0.026(3) 0.008(3) 0.009(3) 0.004(3)
C00P 0.036(4) 0.039(4) 0.031(3) 0.004(3) 0.009(3) 0.004(3)
C00Q 0.027(3) 0.044(4) 0.043(4) 0.005(3) 0.004(3) 0.004(3)
C00R 0.046(4) 0.037(4) 0.026(3) -0.004(3) -0.003(3) -0.001(3)
C00S 0.035(4) 0.041(4) 0.035(4) 0.007(3) 0.004(3) 0.000(3)
C00T 0.033(4) 0.046(4) 0.034(3) 0.003(3) 0.006(3) 0.011(3)
C00U 0.043(4) 0.046(4) 0.031(3) 0.000(3) 0.006(3) 0.008(3)
C00V 0.030(4) 0.055(5) 0.035(4) 0.001(3) 0.010(3) -0.005(3)
C00W 0.036(4) 0.054(5) 0.032(4) 0.000(3) 0.011(3) -0.001(3)
C00X 0.050(4) 0.031(4) 0.035(4) 0.000(3) 0.003(3) -0.004(3)
C00Y 0.041(4) 0.043(4) 0.042(4) 0.013(3) 0.001(3) -0.004(3)
C00Z 0.036(4) 0.038(4) 0.036(3) 0.001(3) 0.008(3) 0.009(3)
C010 0.043(4) 0.031(4) 0.030(3) -0.005(3) -0.004(3) 0.003(3)
C011 0.057(5) 0.033(4) 0.032(3) 0.003(3) -0.004(3) 0.004(3)
C012 0.047(4) 0.051(5) 0.028(3) 0.000(3) -0.002(3) 0.002(3)
C013 0.042(4) 0.036(4) 0.039(4) -0.003(3) 0.003(3) 0.009(3)
C014 0.056(5) 0.032(4) 0.030(3) -0.004(3) 0.005(3) 0.008(3)
C015 0.045(4) 0.059(5) 0.023(3) -0.003(3) 0.007(3) 0.004(4)
C016 0.044(4) 0.051(5) 0.029(3) 0.002(3) 0.010(3) -0.001(3)

loop_
_atom_type_symbol
_atom_type_description
_atom_type_scat_dispersion_real
_atom_type_scat_dispersion_imag
_atom_type_scat_source
C C 0.0181 0.0091 'International Tables Vol C Tables 4.2.6.8 and 6.1.1.4'
H H 0.0000 0.0000 'International Tables Vol C Tables 4.2.6.8 and 6.1.1.4'
O O 0.0492 0.0322 'International Tables Vol C Tables 4.2.6.8 and 6.1.1.4'

loop_
_geom_angle_atom_site_label_1
_geom_angle_atom_site_label_2
_geom_angle_atom_site_label_3
_geom_angle
_geom_angle_site_symmetry_1
_geom_angle_site_symmetry_3
_geom_angle_publ_flag
C00L O001 C005 104.6(5) . . ?
C00A O002 C00U 104.6(5) . . ?
C00X O003 C00J 105.3(5) . . ?
C005 C004 C006 115.0(6) . . ?
C004 C005 O001 121.6(6) . . ?
C004 C005 C007 124.1(6) . . ?
C007 C005 O001 111.3(6) . . ?
C004 C006 C009 124.0(6) . . ?
C004 C006 C00C 122.3(6) . . ?
C00C C006 C009 108.0(6) . . ?
C005 C007 C00H 104.9(6) . . ?
C00G C007 C005 119.1(7) . . ?
C00G C007 C00H 131.1(6) . . ?
C009 C008 C00A 116.0(6) . . ?
C008 C009 C006 126.5(6) . . ?
C008 C009 C00D 122.5(7) . . ?
C00D C009 C006 106.1(6) . . ?
O002 C00A C008 122.3(6) . . ?
O002 C00A C00V 111.8(6) . . ?
C008 C00A C00V 123.1(7) . . ?
C00E C00B C00I 118.0(6) . . ?
C006 C00C C00Y 109.4(6) . . ?
C00G C00C C006 120.6(6) . . ?
C00G C00C C00Y 127.4(6) . . ?
C009 C00D C00Y 109.6(6) . . ?
C00M C00D C009 118.9(7) . . ?
C00M C00D C00Y 128.5(7) . . ?
C00B C00E C00F 122.0(7) . . ?
C00B C00E C00Q 125.9(6) . . ?
C00F C00E C00Q 109.0(6) . . ?
C00E C00F C00P 108.9(7) . . ?
C00E C00F C00S 120.3(7) . . ?
C00S C00F C00P 125.2(6) . . ?
C00C C00G C007 117.7(6) . . ?
C00L C00H C007 105.2(6) . . ?
C00Z C00H C007 130.9(6) . . ?
C00Z C00H C00L 119.3(7) . . ?
C00B C00I C00K 129.5(6) . . ?
C00J C00I C00B 119.3(7) . . ?
C00J C00I C00K 104.9(6) . . ?
O003 C00J C00I 111.5(6) . . ?
O003 C00J C00S 121.0(6) . . ?
C00I C00J C00S 123.9(7) . . ?
C00N C00K C00I 130.0(7) . . ?
C00X C00K C00I 105.2(6) . . ?
C00X C00K C00N 119.9(7) . . ?
O001 C00L C00H 111.8(6) . . ?
C00O C00L O001 122.7(7) . . ?
C00O C00L C00H 122.7(7) . . ?
C00D C00M C00V 119.4(6) . . ?
C00R C00N C00K 117.8(7) . . ?
C00L C00O C00P 116.9(6) . . ?
C00O C00P C00F 126.5(7) . . ?
C00O C00P C00T 119.9(7) . . ?
C00T C00P C00F 107.7(6) . . ?
C00E C00Q C00T 101.5(6) . . ?
C00N C00R C010 120.6(6) . . ?
C00N C00R C012 127.5(7) . . ?
C010 C00R C012 109.7(6) . . ?
C00J C00S C00F 115.2(6) . . ?
C00P C00T C00Q 107.9(6) . . ?
C00Z C00T C00P 121.4(7) . . ?
C00Z C00T C00Q 127.4(6) . . ?
O002 C00U C00W 110.0(6) . . ?
C013 C00U O002 121.1(6) . . ?
C013 C00U C00W 124.7(7) . . ?
C00A C00V C00W 105.5(7) . . ?
C00M C00V C00A 118.8(7) . . ?
C00M C00V C00W 130.9(7) . . ?
C00U C00W C00V 106.0(6) . . ?
C016 C00W C00U 117.4(7) . . ?
C016 C00W C00V 131.7(8) . . ?
O003 C00X C00K 111.2(6) . . ?
O003 C00X C011 122.5(7) . . ?
C011 C00X C00K 123.2(7) . . ?
C00D C00Y C00C 101.4(6) . . ?
C00T C00Z C00H 118.7(7) . . ?
C00R C010 C014 107.9(6) . . ?
C011 C010 C00R 121.1(7) . . ?
C011 C010 C014 126.2(6) . . ?
C00X C011 C010 116.7(7) . . ?
C00R C012 C015 100.6(6) . . ?
C014 C013 C00U 115.2(7) . . ?
C013 C014 C010 124.7(6) . . ?
C013 C014 C015 121.8(7) . . ?
C015 C014 C010 107.3(6) . . ?
C014 C015 C012 109.4(7) . . ?
C016 C015 C012 125.7(7) . . ?
C016 C015 C014 121.3(7) . . ?
C015 C016 C00W 118.2(7) . . ?

loop_
_geom_bond_atom_site_label_1
_geom_bond_atom_site_label_2
_geom_bond_distance
_geom_bond_site_symmetry_2
_geom_bond_publ_flag
O001 C005 1.404(9) . ?
O001 C00L 1.379(8) . ?
O002 C00A 1.384(9) . ?
O002 C00U 1.402(9) . ?
O003 C00J 1.380(9) . ?
O003 C00X 1.377(8) . ?
C004 C005 1.378(10) . ?
C004 C006 1.398(10) . ?
C005 C007 1.402(10) . ?
C006 C009 1.478(10) . ?
C006 C00C 1.399(10) . ?
C007 C00G 1.398(10) . ?
C007 C00H 1.473(10) . ?
C008 C009 1.362(11) . ?
C008 C00A 1.397(10) . ?
C009 C00D 1.447(10) . ?
C00A C00V 1.410(10) . ?
C00B C00E 1.381(11) . ?
C00B C00I 1.400(11) . ?
C00C C00G 1.395(10) . ?
C00C C00Y 1.513(10) . ?
C00D C00M 1.376(11) . ?
C00D C00Y 1.477(11) . ?
C00E C00F 1.401(10) . ?
C00E C00Q 1.498(11) . ?
C00F C00P 1.449(11) . ?
C00F C00S 1.422(10) . ?
C00H C00L 1.404(10) . ?
C00H C00Z 1.393(10) . ?
C00I C00J 1.390(10) . ?
C00I C00K 1.469(10) . ?
C00J C00S 1.394(10) . ?
C00K C00N 1.403(10) . ?
C00K C00X 1.395(10) . ?
C00L C00O 1.378(11) . ?
C00M C00V 1.400(11) . ?
C00N C00R 1.394(11) . ?
C00O C00P 1.393(10) . ?
C00P C00T 1.428(10) . ?
C00Q C00T 1.519(10) . ?
C00R C010 1.421(10) . ?
C00R C012 1.516(11) . ?
C00T C00Z 1.355(11) . ?
C00U C00W 1.430(11) . ?
C00U C013 1.389(11) . ?
C00V C00W 1.433(11) . ?
C00W C016 1.411(10) . ?
C00X C011 1.378(11) . ?
C010 C011 1.394(10) . ?
C010 C014 1.477(11) . ?
C012 C015 1.524(11) . ?
C013 C014 1.379(11) . ?
C014 C015 1.427(11) . ?
C015 C016 1.384(11) . ?
